data_7130942
loop_
_publ_author_name
'Toh, Zhi Hao'
'Tinnermann, Hendrik'
'Do, Dinh Cao Huan'
'Huynh, Han Vinh'
'Kraemer, Tobias'
'Young, Rowan Drury'

_publ_section_title
;
 Gauging the donor strength of iron(0) complexes via their N-heterocyclic
 carbene gold(I) adducts
;
_journal_name_full 'Chemical Communications'
_journal_paper_doi 10.1039/D2CC05041B
_journal_year 2022
_chemical_formula_moiety 'C22 H36 Au Fe N2 O3 P2, B C24 F20'
_chemical_formula_sum 'C46 H36 Au B F20 Fe N2 O3 P2'
_chemical_formula_weight 1370.33
_space_group_crystal_system monoclinic
_space_group_IT_number 14
_space_group_name_Hall '-P 2ybc'
_space_group_name_H-M_alt 'P 1 21/c 1'
_atom_sites_solution_hydrogens geom
_atom_sites_solution_primary dual
_audit_creation_date 2022-01-05
_audit_creation_method
;
Olex2 1.2
(compiled 2018.05.29 svn.r3508 for OlexSys, GUI svn.r5506)
;
_audit_update_record
;
2022-09-13 deposited with the CCDC.	2022-10-24 downloaded from the CCDC.
;
_cell_angle_alpha 90
_cell_angle_beta 116.003(3)
_cell_angle_gamma 90
_cell_formula_units_Z 4
_cell_length_a 15.5530(13)
_cell_length_b 20.5519(13)
_cell_length_c 16.8582(10)
_cell_measurement_reflns_used 9876
_cell_measurement_temperature 103(2)
_cell_measurement_theta_max 33.31
_cell_measurement_theta_min 2.57
_cell_volume 4843.1(6)
_computing_cell_refinement 'SAINT V8.40B (?, 2016)'
_computing_data_reduction 'SAINT V8.40B (?, 2016)'
_computing_molecular_graphics 'Olex2 (Dolomanov et al., 2009)'
_computing_publication_material 'Olex2 (Dolomanov et al., 2009)'
_computing_structure_refinement 'ShelXL (Sheldrick, 2015)'
_computing_structure_solution 'ShelXT (Sheldrick, 2015)'
_diffrn_ambient_temperature 103.0
_diffrn_measured_fraction_theta_full 0.998
_diffrn_measured_fraction_theta_max 0.998
_diffrn_measurement_device_type 'Bruker APEX-II CCD'
_diffrn_measurement_method '\f and \w scans'
_diffrn_radiation_type MoK\a
_diffrn_radiation_wavelength 0.71073
_diffrn_reflns_av_R_equivalents 0.0635
_diffrn_reflns_av_unetI/netI 0.0407
_diffrn_reflns_Laue_measured_fraction_full 0.998
_diffrn_reflns_Laue_measured_fraction_max 0.998
_diffrn_reflns_limit_h_max 21
_diffrn_reflns_limit_h_min -21
_diffrn_reflns_limit_k_max 24
_diffrn_reflns_limit_k_min -27
_diffrn_reflns_limit_l_max 22
_diffrn_reflns_limit_l_min -22
_diffrn_reflns_number 87621
_diffrn_reflns_point_group_measured_fraction_full 0.998
_diffrn_reflns_point_group_measured_fraction_max 0.998
_diffrn_reflns_theta_full 25.242
_diffrn_reflns_theta_max 28.700
_diffrn_reflns_theta_min 2.689
_diffrn_standards_number 0
_exptl_absorpt_coefficient_mu 3.513
_exptl_absorpt_correction_T_max 0.7469
_exptl_absorpt_correction_T_min 0.6418
_exptl_absorpt_correction_type multi-scan
_exptl_absorpt_process_details
'SADABS-2016/2 (Bruker,2016/2) was used for absorption correction. wR2(int) was 0.0904 before and 0.0654 after correction. The Ratio of minimum to maximum transmission is 0.8593. The \l/2 correction factor is Not present.'
_exptl_crystal_colour colourless
_exptl_crystal_colour_primary colourless
_exptl_crystal_density_diffrn 1.879
_exptl_crystal_description block
_exptl_crystal_F_000 2680
_exptl_crystal_size_max 0.167
_exptl_crystal_size_mid 0.111
_exptl_crystal_size_min 0.082
_refine_diff_density_max 1.270
_refine_diff_density_min -1.665
_refine_diff_density_rms 0.113
_refine_ls_extinction_method none
_refine_ls_goodness_of_fit_ref 1.035
_refine_ls_hydrogen_treatment constr
_refine_ls_matrix_type full
_refine_ls_number_parameters 695
_refine_ls_number_reflns 12477
_refine_ls_number_restraints 0
_refine_ls_restrained_S_all 1.035
_refine_ls_R_factor_all 0.0434
_refine_ls_R_factor_gt 0.0292
_refine_ls_shift/su_max 0.003
_refine_ls_shift/su_mean 0.000
_refine_ls_structure_factor_coef Fsqd
_refine_ls_weighting_details 'w=1/[\s^2^(Fo^2^)+(0.0173P)^2^+6.6371P] where P=(Fo^2^+2Fc^2^)/3'
_refine_ls_weighting_scheme calc
_refine_ls_wR_factor_gt 0.0563
_refine_ls_wR_factor_ref 0.0624
_reflns_Friedel_coverage 0.000
_reflns_number_gt 10249
_reflns_number_total 12477
_reflns_threshold_expression 'I > 2\s(I)'
_cod_data_source_file d2cc05041b2.cif
_cod_data_source_block mo_ry_tzh_4_15_0m
_cod_database_code 7130942
_shelx_shelxl_version_number 2018/3
_shelx_space_group_comment
;
The symmetry employed for this shelxl refinement is uniquely defined
by the following loop, which should always be used as a source of
symmetry information in preference to the above space-group names.
They are only intended as comments.
;
_shelx_estimated_absorpt_t_max 0.762
_shelx_estimated_absorpt_t_min 0.592
_olex2_refinement_description
;
1. Fixed Uiso
 At 1.2 times of:
  All C(H) groups
 At 1.5 times of:
  All C(H,H,H) groups
2.a Ternary CH refined with riding coordinates:
 C11(H11), C2(H2)
2.b Aromatic/amide H refined with riding coordinates:
 C9(H9), C8(H8), C7(H7), C6(H6)
2.c Idealised Me refined as rotating group:
 C13(H13A,H13B,H13C), C17(H17A,H17B,H17C), C12(H12A,H12B,H12C), C19(H19A,H19B,
 H19C), C18(H18A,H18B,H18C), C21(H21A,H21B,H21C), C4(H4A,H4B,H4C), C20(H20A,
 H20B,H20C), C3(H3A,H3B,H3C), C22(H22A,H22B,H22C)
;
_olex2_submission_special_instructions 'No special instructions were received'

loop_
_space_group_symop_operation_xyz
'x, y, z'
'-x, y+1/2, -z+1/2'
'-x, -y, -z'
'x, -y-1/2, z-1/2'

loop_
_atom_site_label
_atom_site_type_symbol
_atom_site_fract_x
_atom_site_fract_y
_atom_site_fract_z
_atom_site_U_iso_or_equiv
_atom_site_adp_type
_atom_site_occupancy
_atom_site_site_symmetry_order
_atom_site_calc_flag
_atom_site_refinement_flags_posn
_atom_site_refinement_flags_adp
_atom_site_refinement_flags_occupancy
_atom_site_disorder_assembly
_atom_site_disorder_group
Au1 Au 0.72074(2) 0.42535(2) 0.87546(2) 0.01803(4) Uani 1 1 d . . . . .
Fe1 Fe 0.77153(3) 0.33593(2) 0.79885(3) 0.01557(9) Uani 1 1 d . . . . .
P2 P 0.83810(6) 0.40306(4) 0.73721(5) 0.01544(15) Uani 1 1 d . . . . .
P1 P 0.70940(6) 0.26413(4) 0.85998(5) 0.02044(17) Uani 1 1 d . . . . .
F15 F 0.33247(12) 0.32073(8) 0.66538(10) 0.0193(4) Uani 1 1 d . . . . .
F2 F -0.03734(13) 0.35257(8) 0.16191(11) 0.0227(4) Uani 1 1 d . . . . .
F11 F 0.10781(12) 0.18300(8) 0.44616(10) 0.0198(4) Uani 1 1 d . . . . .
F10 F 0.40768(13) 0.24648(8) 0.56433(11) 0.0229(4) Uani 1 1 d . . . . .
F16 F 0.01525(12) 0.31062(8) 0.45320(11) 0.0189(4) Uani 1 1 d . . . . .
F12 F 0.13427(13) 0.09470(8) 0.56904(11) 0.0240(4) Uani 1 1 d . . . . .
F13 F 0.25372(14) 0.11850(9) 0.74166(11) 0.0266(4) Uani 1 1 d . . . . .
F5 F 0.24952(12) 0.20470(8) 0.39709(11) 0.0191(4) Uani 1 1 d . . . . .
F3 F 0.01567(13) 0.24081(9) 0.10857(10) 0.0238(4) Uani 1 1 d . . . . .
F1 F 0.04572(12) 0.38916(8) 0.32878(10) 0.0188(4) Uani 1 1 d . . . . .
F4 F 0.16065(13) 0.16715(8) 0.22863(11) 0.0225(4) Uani 1 1 d . . . . .
F7 F 0.40077(14) 0.46730(9) 0.38498(12) 0.0290(4) Uani 1 1 d . . . . .
F20 F 0.29079(13) 0.44486(8) 0.57995(11) 0.0240(4) Uani 1 1 d . . . . .
F6 F 0.24345(12) 0.43179(8) 0.40024(11) 0.0204(4) Uani 1 1 d . . . . .
F14 F 0.35201(13) 0.23237(8) 0.78805(10) 0.0227(4) Uani 1 1 d . . . . .
F8 F 0.56135(13) 0.39132(10) 0.45591(12) 0.0315(5) Uani 1 1 d . . . . .
F19 F 0.20178(15) 0.52026(9) 0.64740(12) 0.0300(4) Uani 1 1 d . . . . .
F9 F 0.56086(13) 0.28153(9) 0.54497(12) 0.0280(4) Uani 1 1 d . . . . .
F18 F 0.01958(15) 0.49277(9) 0.62164(12) 0.0295(5) Uani 1 1 d . . . . .
F17 F -0.07296(13) 0.38783(9) 0.52155(12) 0.0266(4) Uani 1 1 d . . . . .
O1 O 0.93677(16) 0.35725(12) 0.97039(14) 0.0291(5) Uani 1 1 d . . . . .
N2 N 0.70313(17) 0.49790(11) 1.02430(15) 0.0163(5) Uani 1 1 d . . . . .
O2 O 0.58253(17) 0.38690(13) 0.67850(15) 0.0328(6) Uani 1 1 d . . . . .
O3 O 0.8138(2) 0.23259(12) 0.70202(19) 0.0466(8) Uani 1 1 d . . . . .
N1 N 0.59570(19) 0.52991(12) 0.89569(16) 0.0202(5) Uani 1 1 d . . . . .
C13 C 0.7623(2) 0.42159(15) 1.1506(2) 0.0232(6) Uani 1 1 d . . . . .
H13A H 0.735135 0.448510 1.182011 0.035 Uiso 1 1 calc GR . . . .
H13B H 0.819817 0.399577 1.193402 0.035 Uiso 1 1 calc GR . . . .
H13C H 0.715089 0.389049 1.114907 0.035 Uiso 1 1 calc GR . . . .
C11 C 0.7882(2) 0.46449(14) 1.09077(19) 0.0192(6) Uani 1 1 d . . . . .
H11 H 0.813107 0.435271 1.058121 0.023 Uiso 1 1 calc R . . . .
C37 C 0.1817(2) 0.15155(14) 0.59241(19) 0.0174(6) Uani 1 1 d . . . . .
C1 C 0.6719(2) 0.49082(14) 0.93643(19) 0.0174(6) Uani 1 1 d . . . . .
C38 C 0.2420(2) 0.16303(14) 0.67981(19) 0.0181(6) Uani 1 1 d . . . . .
C29 C 0.3159(2) 0.33807(14) 0.48378(18) 0.0154(6) Uani 1 1 d . . . . .
C14 C 0.8720(2) 0.34947(15) 0.9036(2) 0.0207(6) Uani 1 1 d . . . . .
C36 C 0.1715(2) 0.19827(14) 0.52965(18) 0.0151(6) Uani 1 1 d . . . . .
C25 C 0.0329(2) 0.31542(14) 0.22094(18) 0.0158(6) Uani 1 1 d . . . . .
C41 C 0.1578(2) 0.37302(13) 0.51199(17) 0.0147(6) Uani 1 1 d . . . . .
C46 C 0.2004(2) 0.42800(14) 0.56216(18) 0.0189(6) Uani 1 1 d . . . . .
C17 C 0.7517(3) 0.26843(18) 0.9793(2) 0.0355(9) Uani 1 1 d . . . . .
H17A H 0.820269 0.258476 1.008584 0.053 Uiso 1 1 calc GR . . . .
H17B H 0.716789 0.236808 0.997573 0.053 Uiso 1 1 calc GR . . . .
H17C H 0.740905 0.312331 0.995723 0.053 Uiso 1 1 calc GR . . . .
C30 C 0.3217(2) 0.39357(14) 0.43935(18) 0.0168(6) Uani 1 1 d . . . . .
C24 C 0.0777(2) 0.33309(13) 0.30932(18) 0.0142(6) Uani 1 1 d . . . . .
C23 C 0.1504(2) 0.29740(13) 0.37405(18) 0.0139(5) Uani 1 1 d . . . . .
C35 C 0.2209(2) 0.25663(13) 0.54858(18) 0.0146(6) Uani 1 1 d . . . . .
C40 C 0.2805(2) 0.26528(13) 0.63817(18) 0.0149(6) Uani 1 1 d . . . . .
C15 C 0.6563(2) 0.36763(16) 0.7279(2) 0.0239(7) Uani 1 1 d . . . . .
C12 C 0.8667(2) 0.51344(17) 1.1413(2) 0.0299(8) Uani 1 1 d . . . . .
H12A H 0.881586 0.538784 1.099652 0.045 Uiso 1 1 calc GR . . . .
H12B H 0.924207 0.490283 1.182209 0.045 Uiso 1 1 calc GR . . . .
H12C H 0.844951 0.542761 1.174641 0.045 Uiso 1 1 calc GR . . . .
C45 C 0.1551(2) 0.46823(14) 0.59824(19) 0.0222(7) Uani 1 1 d . . . . .
C28 C 0.1767(2) 0.24240(13) 0.34127(18) 0.0143(5) Uani 1 1 d . . . . .
C34 C 0.4002(2) 0.30165(14) 0.51835(18) 0.0175(6) Uani 1 1 d . . . . .
C16 C 0.7975(3) 0.27234(15) 0.7411(2) 0.0276(7) Uani 1 1 d . . . . .
C31 C 0.4017(2) 0.41262(15) 0.42972(19) 0.0207(6) Uani 1 1 d . . . . .
C39 C 0.2919(2) 0.22118(15) 0.70258(18) 0.0180(6) Uani 1 1 d . . . . .
C26 C 0.0601(2) 0.25917(14) 0.19373(18) 0.0164(6) Uani 1 1 d . . . . .
C42 C 0.0648(2) 0.36259(14) 0.50083(18) 0.0168(6) Uani 1 1 d . . . . .
C27 C 0.1331(2) 0.22244(14) 0.25472(18) 0.0159(6) Uani 1 1 d . . . . .
C44 C 0.0637(2) 0.45468(15) 0.58561(19) 0.0213(7) Uani 1 1 d . . . . .
C10 C 0.6456(2) 0.54275(13) 1.04106(19) 0.0160(6) Uani 1 1 d . . . . .
C32 C 0.4826(2) 0.37441(16) 0.46466(19) 0.0214(6) Uani 1 1 d . . . . .
C19 C 0.5804(2) 0.26728(17) 0.8197(2) 0.0300(8) Uani 1 1 d . . . . .
H19A H 0.561599 0.310683 0.830519 0.045 Uiso 1 1 calc GR . . . .
H19B H 0.560360 0.234687 0.850685 0.045 Uiso 1 1 calc GR . . . .
H19C H 0.549489 0.258184 0.756234 0.045 Uiso 1 1 calc GR . . . .
C33 C 0.4810(2) 0.31869(15) 0.50874(19) 0.0209(6) Uani 1 1 d . . . . .
C18 C 0.7312(3) 0.17889(16) 0.8448(3) 0.0328(8) Uani 1 1 d . . . . .
H18A H 0.700604 0.168306 0.781773 0.049 Uiso 1 1 calc GR . . . .
H18B H 0.704511 0.151255 0.875921 0.049 Uiso 1 1 calc GR . . . .
H18C H 0.800250 0.171287 0.868676 0.049 Uiso 1 1 calc GR . . . .
C5 C 0.5754(2) 0.56203(14) 0.95881(19) 0.0176(6) Uani 1 1 d . . . . .
C21 C 0.8640(2) 0.48504(14) 0.7809(2) 0.0220(7) Uani 1 1 d . . . . .
H21A H 0.804325 0.506674 0.772068 0.033 Uiso 1 1 calc GR . . . .
H21B H 0.894442 0.509421 0.750066 0.033 Uiso 1 1 calc GR . . . .
H21C H 0.907234 0.483362 0.844065 0.033 Uiso 1 1 calc GR . . . .
C2 C 0.5507(2) 0.54072(15) 0.7985(2) 0.0246(7) Uani 1 1 d . . . . .
H2 H 0.597911 0.525487 0.777147 0.030 Uiso 1 1 calc R . . . .
C43 C 0.0175(2) 0.40138(14) 0.53563(19) 0.0182(6) Uani 1 1 d . . . . .
C4 C 0.5335(2) 0.61161(16) 0.7752(2) 0.0259(7) Uani 1 1 d . . . . .
H4A H 0.472976 0.625003 0.775116 0.039 Uiso 1 1 calc GR . . . .
H4B H 0.530389 0.618750 0.716563 0.039 Uiso 1 1 calc GR . . . .
H4C H 0.585990 0.637341 0.818879 0.039 Uiso 1 1 calc GR . . . .
C9 C 0.6492(2) 0.56835(14) 1.1189(2) 0.0205(6) Uani 1 1 d . . . . .
H9 H 0.697506 0.555701 1.174907 0.025 Uiso 1 1 calc R . . . .
B1 B 0.2114(2) 0.31686(15) 0.4793(2) 0.0139(6) Uani 1 1 d . . . . .
C20 C 0.7691(2) 0.41453(16) 0.61910(19) 0.0255(7) Uani 1 1 d . . . . .
H20A H 0.755176 0.372089 0.589620 0.038 Uiso 1 1 calc GR . . . .
H20B H 0.805865 0.441006 0.596475 0.038 Uiso 1 1 calc GR . . . .
H20C H 0.708911 0.436695 0.607467 0.038 Uiso 1 1 calc GR . . . .
C3 C 0.4629(3) 0.50028(19) 0.7521(2) 0.0414(10) Uani 1 1 d . . . . .
H3A H 0.479772 0.454104 0.762688 0.062 Uiso 1 1 calc GR . . . .
H3B H 0.435183 0.509105 0.688540 0.062 Uiso 1 1 calc GR . . . .
H3C H 0.416185 0.511099 0.774437 0.062 Uiso 1 1 calc GR . . . .
C8 C 0.5795(3) 0.61293(15) 1.1111(2) 0.0255(7) Uani 1 1 d . . . . .
H8 H 0.580746 0.632051 1.162913 0.031 Uiso 1 1 calc R . . . .
C7 C 0.5074(3) 0.63053(16) 1.0290(2) 0.0282(7) Uani 1 1 d . . . . .
H7 H 0.459298 0.660214 1.026276 0.034 Uiso 1 1 calc R . . . .
C6 C 0.5041(2) 0.60571(15) 0.9514(2) 0.0245(7) Uani 1 1 d . . . . .
H6 H 0.455294 0.618044 0.895434 0.029 Uiso 1 1 calc R . . . .
C22 C 0.9521(2) 0.37395(15) 0.7457(2) 0.0233(7) Uani 1 1 d . . . . .
H22A H 0.996374 0.367348 0.807909 0.035 Uiso 1 1 calc GR . . . .
H22B H 0.978868 0.406143 0.719810 0.035 Uiso 1 1 calc GR . . . .
H22C H 0.942490 0.332658 0.713818 0.035 Uiso 1 1 calc GR . . . .

loop_
_atom_site_aniso_label
_atom_site_aniso_U_11
_atom_site_aniso_U_22
_atom_site_aniso_U_33
_atom_site_aniso_U_23
_atom_site_aniso_U_13
_atom_site_aniso_U_12
Au1 0.02209(6) 0.01733(5) 0.01592(6) -0.00220(4) 0.00947(5) 0.00229(5)
Fe1 0.0159(2) 0.01506(19) 0.01488(19) -0.00264(15) 0.00593(17) -0.00023(16)
P2 0.0165(4) 0.0149(3) 0.0135(3) -0.0010(3) 0.0052(3) 0.0017(3)
P1 0.0200(4) 0.0188(4) 0.0234(4) -0.0024(3) 0.0103(4) -0.0027(3)
F15 0.0217(10) 0.0175(8) 0.0141(8) -0.0031(6) 0.0036(7) -0.0052(7)
F2 0.0219(10) 0.0272(9) 0.0144(8) 0.0030(7) 0.0037(7) 0.0076(8)
F11 0.0197(10) 0.0218(9) 0.0125(8) -0.0007(7) 0.0022(7) -0.0055(7)
F10 0.0210(10) 0.0206(9) 0.0263(9) 0.0062(7) 0.0096(8) 0.0059(7)
F16 0.0180(9) 0.0197(8) 0.0190(8) -0.0032(7) 0.0081(7) -0.0028(7)
F12 0.0266(11) 0.0173(8) 0.0235(9) 0.0031(7) 0.0068(8) -0.0071(7)
F13 0.0323(11) 0.0258(9) 0.0177(9) 0.0086(7) 0.0072(8) -0.0043(8)
F5 0.0180(9) 0.0184(8) 0.0172(8) -0.0003(7) 0.0044(7) 0.0048(7)
F3 0.0277(11) 0.0283(10) 0.0111(8) -0.0051(7) 0.0045(8) -0.0009(8)
F1 0.0234(10) 0.0168(8) 0.0158(8) -0.0002(6) 0.0082(7) 0.0064(7)
F4 0.0291(11) 0.0182(8) 0.0206(9) -0.0056(7) 0.0113(8) 0.0035(7)
F7 0.0318(11) 0.0311(10) 0.0257(10) 0.0071(8) 0.0141(9) -0.0075(8)
F20 0.0227(10) 0.0221(9) 0.0239(9) -0.0077(7) 0.0071(8) -0.0068(7)
F6 0.0190(9) 0.0197(8) 0.0204(8) 0.0061(7) 0.0068(7) 0.0020(7)
F14 0.0246(10) 0.0278(9) 0.0099(8) 0.0006(7) 0.0022(7) -0.0009(8)
F8 0.0192(10) 0.0484(12) 0.0292(10) -0.0014(9) 0.0125(9) -0.0105(9)
F19 0.0424(13) 0.0205(9) 0.0241(10) -0.0108(8) 0.0117(9) -0.0019(8)
F9 0.0142(10) 0.0349(10) 0.0319(10) -0.0013(8) 0.0073(8) 0.0058(8)
F18 0.0448(13) 0.0272(10) 0.0242(10) 0.0019(8) 0.0221(9) 0.0148(9)
F17 0.0225(11) 0.0337(10) 0.0288(10) 0.0034(8) 0.0161(9) 0.0064(8)
O1 0.0187(13) 0.0451(14) 0.0180(11) 0.0006(10) 0.0031(10) -0.0003(11)
N2 0.0140(13) 0.0170(12) 0.0161(12) -0.0033(9) 0.0051(10) 0.0010(9)
O2 0.0201(13) 0.0491(15) 0.0203(11) -0.0033(11) 0.0005(10) 0.0048(11)
O3 0.078(2) 0.0237(13) 0.0631(19) -0.0160(13) 0.0540(18) -0.0083(13)
N1 0.0211(14) 0.0204(12) 0.0151(12) 0.0004(10) 0.0043(11) 0.0052(10)
C13 0.0262(18) 0.0214(15) 0.0216(15) 0.0037(13) 0.0100(13) 0.0036(13)
C11 0.0156(16) 0.0222(15) 0.0177(14) 0.0001(12) 0.0055(12) 0.0038(12)
C37 0.0133(15) 0.0174(14) 0.0189(14) 0.0005(11) 0.0045(12) -0.0008(11)
C1 0.0199(16) 0.0162(13) 0.0151(13) -0.0011(11) 0.0068(12) 0.0005(12)
C38 0.0189(16) 0.0202(14) 0.0166(14) 0.0077(11) 0.0089(12) 0.0036(12)
C29 0.0151(15) 0.0179(13) 0.0111(12) -0.0035(10) 0.0039(11) -0.0026(11)
C14 0.0214(17) 0.0219(15) 0.0222(15) -0.0005(12) 0.0125(14) -0.0008(13)
C36 0.0135(15) 0.0173(13) 0.0119(13) -0.0005(10) 0.0033(11) 0.0015(11)
C25 0.0141(15) 0.0194(14) 0.0125(13) 0.0043(11) 0.0044(11) 0.0014(11)
C41 0.0177(15) 0.0143(13) 0.0104(12) 0.0013(10) 0.0046(11) 0.0007(11)
C46 0.0207(16) 0.0188(14) 0.0136(13) 0.0004(11) 0.0042(12) -0.0021(12)
C17 0.042(2) 0.039(2) 0.0255(18) 0.0031(15) 0.0152(17) -0.0139(17)
C30 0.0162(16) 0.0178(14) 0.0136(13) -0.0021(11) 0.0041(12) -0.0007(11)
C24 0.0165(15) 0.0145(13) 0.0128(13) -0.0013(10) 0.0074(12) 0.0003(11)
C23 0.0143(15) 0.0136(13) 0.0147(13) -0.0013(10) 0.0073(11) -0.0029(11)
C35 0.0155(15) 0.0158(13) 0.0135(13) -0.0004(10) 0.0071(12) 0.0028(11)
C40 0.0154(15) 0.0124(12) 0.0173(14) -0.0034(10) 0.0076(12) -0.0020(11)
C15 0.0239(18) 0.0303(17) 0.0182(15) -0.0041(13) 0.0099(14) -0.0012(14)
C12 0.0175(18) 0.0348(19) 0.0322(18) -0.0016(15) 0.0060(15) -0.0017(14)
C45 0.035(2) 0.0148(14) 0.0138(14) -0.0019(11) 0.0080(13) 0.0005(13)
C28 0.0133(15) 0.0139(13) 0.0154(13) 0.0012(10) 0.0062(12) 0.0013(11)
C34 0.0182(16) 0.0187(14) 0.0144(13) -0.0014(11) 0.0060(12) -0.0011(12)
C16 0.039(2) 0.0202(15) 0.0297(17) -0.0045(13) 0.0207(16) -0.0061(14)
C31 0.0235(17) 0.0244(16) 0.0136(13) -0.0005(11) 0.0077(12) -0.0068(12)
C39 0.0155(15) 0.0234(15) 0.0129(13) 0.0015(11) 0.0040(12) 0.0033(12)
C26 0.0173(16) 0.0216(14) 0.0115(13) -0.0032(11) 0.0075(12) -0.0054(12)
C42 0.0209(16) 0.0173(14) 0.0112(13) 0.0014(10) 0.0062(12) 0.0005(11)
C27 0.0177(15) 0.0157(13) 0.0170(13) -0.0025(11) 0.0101(12) -0.0024(11)
C44 0.0321(19) 0.0198(14) 0.0150(14) 0.0031(11) 0.0131(13) 0.0102(13)
C10 0.0164(15) 0.0157(13) 0.0187(14) -0.0028(11) 0.0102(12) -0.0012(11)
C32 0.0137(16) 0.0333(17) 0.0172(14) -0.0048(13) 0.0066(12) -0.0070(13)
C19 0.0242(19) 0.0286(17) 0.042(2) -0.0038(15) 0.0192(17) -0.0030(14)
C33 0.0143(16) 0.0272(16) 0.0178(14) -0.0042(12) 0.0039(12) 0.0015(12)
C18 0.035(2) 0.0203(16) 0.048(2) 0.0010(15) 0.0226(18) -0.0005(14)
C5 0.0171(15) 0.0172(14) 0.0191(14) -0.0015(11) 0.0086(12) -0.0003(11)
C21 0.0269(18) 0.0178(14) 0.0212(15) -0.0021(12) 0.0105(14) -0.0018(13)
C2 0.0267(19) 0.0265(16) 0.0167(15) 0.0021(12) 0.0059(14) 0.0022(14)
C43 0.0194(16) 0.0208(14) 0.0169(14) 0.0059(11) 0.0103(13) 0.0069(12)
C4 0.0267(19) 0.0300(17) 0.0211(16) 0.0057(13) 0.0108(14) -0.0002(14)
C9 0.0244(17) 0.0199(14) 0.0193(14) -0.0011(12) 0.0114(13) -0.0004(12)
B1 0.0168(17) 0.0138(14) 0.0102(14) 0.0003(11) 0.0051(13) -0.0004(12)
C20 0.0283(19) 0.0271(16) 0.0172(14) 0.0002(13) 0.0063(14) 0.0009(14)
C3 0.040(2) 0.045(2) 0.0244(18) 0.0046(16) 0.0013(17) -0.0190(18)
C8 0.036(2) 0.0201(15) 0.0308(17) -0.0039(13) 0.0247(16) 0.0001(14)
C7 0.030(2) 0.0251(16) 0.039(2) 0.0046(14) 0.0239(17) 0.0087(14)
C6 0.0235(18) 0.0246(16) 0.0267(16) 0.0040(13) 0.0122(14) 0.0051(13)
C22 0.0214(17) 0.0227(15) 0.0279(17) 0.0010(13) 0.0128(14) 0.0019(13)

loop_
_atom_type_symbol
_atom_type_description
_atom_type_scat_dispersion_real
_atom_type_scat_dispersion_imag
_atom_type_scat_source
C C 0.0033 0.0016 'International Tables Vol C Tables 4.2.6.8 and 6.1.1.4'
H H 0.0000 0.0000 'International Tables Vol C Tables 4.2.6.8 and 6.1.1.4'
Au Au -2.0133 8.8022 'International Tables Vol C Tables 4.2.6.8 and 6.1.1.4'
B B 0.0013 0.0007 'International Tables Vol C Tables 4.2.6.8 and 6.1.1.4'
F F 0.0171 0.0103 'International Tables Vol C Tables 4.2.6.8 and 6.1.1.4'
Fe Fe 0.3463 0.8444 'International Tables Vol C Tables 4.2.6.8 and 6.1.1.4'
N N 0.0061 0.0033 'International Tables Vol C Tables 4.2.6.8 and 6.1.1.4'
O O 0.0106 0.0060 'International Tables Vol C Tables 4.2.6.8 and 6.1.1.4'
P P 0.1023 0.0942 'International Tables Vol C Tables 4.2.6.8 and 6.1.1.4'

loop_
_geom_angle_atom_site_label_1
_geom_angle_atom_site_label_2
_geom_angle_atom_site_label_3
_geom_angle
_geom_angle_site_symmetry_1
_geom_angle_site_symmetry_3
_geom_angle_publ_flag
Fe1 Au1 C14 39.90(7) . . ?
C1 Au1 Fe1 175.08(8) . . ?
C1 Au1 C14 141.98(11) . . ?
C1 Au1 C15 137.09(11) . . ?
C15 Au1 Fe1 41.03(8) . . ?
C15 Au1 C14 80.83(10) . . ?
P2 Fe1 Au1 95.71(2) . . ?
P2 Fe1 P1 176.93(3) . . ?
P1 Fe1 Au1 87.15(2) . . ?
C14 Fe1 Au1 73.76(10) . . ?
C14 Fe1 P2 88.90(10) . . ?
C14 Fe1 P1 90.83(10) . . ?
C15 Fe1 Au1 68.58(10) . . ?
C15 Fe1 P2 89.84(11) . . ?
C15 Fe1 P1 92.25(11) . . ?
C15 Fe1 C14 141.99(14) . . ?
C16 Fe1 Au1 175.67(12) . . ?
C16 Fe1 P2 86.38(11) . . ?
C16 Fe1 P1 90.85(11) . . ?
C16 Fe1 C14 110.13(15) . . ?
C16 Fe1 C15 107.70(15) . . ?
C21 P2 Fe1 116.80(10) . . ?
C21 P2 C20 104.12(15) . . ?
C21 P2 C22 103.82(15) . . ?
C20 P2 Fe1 114.71(11) . . ?
C20 P2 C22 102.49(15) . . ?
C22 P2 Fe1 113.27(11) . . ?
C17 P1 Fe1 117.01(12) . . ?
C17 P1 C18 101.63(18) . . ?
C19 P1 Fe1 115.61(12) . . ?
C19 P1 C17 102.48(18) . . ?
C19 P1 C18 103.00(16) . . ?
C18 P1 Fe1 115.02(12) . . ?
C1 N2 C11 123.7(2) . . ?
C1 N2 C10 109.8(2) . . ?
C10 N2 C11 126.4(2) . . ?
C1 N1 C5 109.6(2) . . ?
C1 N1 C2 122.3(2) . . ?
C5 N1 C2 127.7(3) . . ?
N2 C11 C13 111.3(3) . . ?
N2 C11 C12 110.5(3) . . ?
C13 C11 C12 113.1(3) . . ?
F12 C37 C38 119.4(3) . . ?
F12 C37 C36 120.9(3) . . ?
C38 C37 C36 119.7(3) . . ?
N2 C1 Au1 126.3(2) . . ?
N1 C1 Au1 125.4(2) . . ?
N1 C1 N2 108.0(2) . . ?
F13 C38 C37 120.8(3) . . ?
F13 C38 C39 120.4(3) . . ?
C37 C38 C39 118.7(3) . . ?
C30 C29 C34 113.3(3) . . ?
C30 C29 B1 119.1(3) . . ?
C34 C29 B1 127.0(3) . . ?
Fe1 C14 Au1 66.34(10) . . ?
O1 C14 Au1 114.7(2) . . ?
O1 C14 Fe1 179.0(3) . . ?
F11 C36 C37 114.8(2) . . ?
F11 C36 C35 121.3(2) . . ?
C35 C36 C37 123.9(3) . . ?
F2 C25 C24 120.5(3) . . ?
F2 C25 C26 119.9(2) . . ?
C26 C25 C24 119.6(3) . . ?
C46 C41 B1 126.5(3) . . ?
C42 C41 C46 113.3(3) . . ?
C42 C41 B1 119.6(2) . . ?
F20 C46 C41 121.0(3) . . ?
F20 C46 C45 115.4(3) . . ?
C45 C46 C41 123.6(3) . . ?
F6 C30 C29 118.9(3) . . ?
F6 C30 C31 116.3(3) . . ?
C31 C30 C29 124.8(3) . . ?
F1 C24 C25 114.7(2) . . ?
F1 C24 C23 121.3(2) . . ?
C23 C24 C25 123.9(3) . . ?
C24 C23 C28 113.3(2) . . ?
C24 C23 B1 127.1(2) . . ?
C28 C23 B1 119.4(2) . . ?
C36 C35 C40 113.5(2) . . ?
C36 C35 B1 127.8(2) . . ?
C40 C35 B1 118.6(2) . . ?
F15 C40 C35 119.2(2) . . ?
F15 C40 C39 116.0(2) . . ?
C39 C40 C35 124.7(3) . . ?
Fe1 C15 Au1 70.39(10) . . ?
O2 C15 Au1 112.9(2) . . ?
O2 C15 Fe1 176.4(3) . . ?
F19 C45 C46 120.0(3) . . ?
F19 C45 C44 119.8(3) . . ?
C44 C45 C46 120.1(3) . . ?
F5 C28 C23 119.3(2) . . ?
F5 C28 C27 116.1(2) . . ?
C27 C28 C23 124.6(3) . . ?
F10 C34 C29 121.3(3) . . ?
F10 C34 C33 115.2(3) . . ?
C33 C34 C29 123.5(3) . . ?
O3 C16 Fe1 178.0(3) . . ?
F7 C31 C30 120.8(3) . . ?
F7 C31 C32 119.8(3) . . ?
C32 C31 C30 119.3(3) . . ?
F14 C39 C38 119.0(3) . . ?
F14 C39 C40 121.6(3) . . ?
C40 C39 C38 119.4(3) . . ?
F3 C26 C25 120.1(3) . . ?
F3 C26 C27 120.9(3) . . ?
C27 C26 C25 119.0(3) . . ?
F16 C42 C41 119.3(2) . . ?
F16 C42 C43 115.9(3) . . ?
C43 C42 C41 124.8(3) . . ?
F4 C27 C28 121.1(3) . . ?
F4 C27 C26 119.5(2) . . ?
C28 C27 C26 119.4(3) . . ?
F18 C44 C45 120.7(3) . . ?
F18 C44 C43 120.4(3) . . ?
C45 C44 C43 118.9(3) . . ?
C5 C10 N2 106.2(2) . . ?
C9 C10 N2 132.5(3) . . ?
C9 C10 C5 121.3(3) . . ?
F8 C32 C31 120.8(3) . . ?
F8 C32 C33 120.6(3) . . ?
C33 C32 C31 118.6(3) . . ?
F9 C33 C34 120.4(3) . . ?
F9 C33 C32 119.0(3) . . ?
C32 C33 C34 120.5(3) . . ?
C10 C5 N1 106.4(2) . . ?
C6 C5 N1 132.3(3) . . ?
C6 C5 C10 121.3(3) . . ?
N1 C2 C4 112.1(3) . . ?
N1 C2 C3 112.0(3) . . ?
C3 C2 C4 112.7(3) . . ?
F17 C43 C42 121.0(3) . . ?
F17 C43 C44 119.7(3) . . ?
C44 C43 C42 119.2(3) . . ?
C8 C9 C10 117.1(3) . . ?
C29 B1 C41 115.5(2) . . ?
C29 B1 C23 101.8(2) . . ?
C29 B1 C35 112.4(2) . . ?
C41 B1 C35 100.8(2) . . ?
C23 B1 C41 113.0(2) . . ?
C23 B1 C35 114.0(2) . . ?
C9 C8 C7 121.5(3) . . ?
C6 C7 C8 121.5(3) . . ?
C7 C6 C5 117.1(3) . . ?

loop_
_geom_bond_atom_site_label_1
_geom_bond_atom_site_label_2
_geom_bond_distance
_geom_bond_site_symmetry_2
_geom_bond_publ_flag
Au1 Fe1 2.5621(4) . ?
Au1 C1 2.031(3) . ?
Au1 C14 2.686(3) . ?
Au1 C15 2.532(3) . ?
Fe1 P2 2.2358(9) . ?
Fe1 P1 2.2465(9) . ?
Fe1 C14 1.794(3) . ?
Fe1 C15 1.785(3) . ?
Fe1 C16 1.778(3) . ?
P2 C21 1.812(3) . ?
P2 C20 1.816(3) . ?
P2 C22 1.816(3) . ?
P1 C17 1.823(3) . ?
P1 C19 1.816(3) . ?
P1 C18 1.824(3) . ?
F15 C40 1.356(3) . ?
F2 C25 1.347(3) . ?
F11 C36 1.356(3) . ?
F10 C34 1.349(3) . ?
F16 C42 1.355(3) . ?
F12 C37 1.345(3) . ?
F13 C38 1.339(3) . ?
F5 C28 1.355(3) . ?
F3 C26 1.346(3) . ?
F1 C24 1.351(3) . ?
F4 C27 1.354(3) . ?
F7 C31 1.350(3) . ?
F20 C46 1.348(3) . ?
F6 C30 1.352(3) . ?
F14 C39 1.350(3) . ?
F8 C32 1.343(3) . ?
F19 C45 1.353(3) . ?
F9 C33 1.354(3) . ?
F18 C44 1.348(3) . ?
F17 C43 1.349(4) . ?
O1 C14 1.146(4) . ?
N2 C11 1.476(4) . ?
N2 C1 1.349(4) . ?
N2 C10 1.397(4) . ?
O2 C15 1.153(4) . ?
O3 C16 1.146(4) . ?
N1 C1 1.345(4) . ?
N1 C5 1.401(4) . ?
N1 C2 1.489(4) . ?
C13 C11 1.522(4) . ?
C11 C12 1.522(4) . ?
C37 C38 1.377(4) . ?
C37 C36 1.385(4) . ?
C38 C39 1.384(4) . ?
C29 C30 1.389(4) . ?
C29 C34 1.395(4) . ?
C29 B1 1.652(4) . ?
C36 C35 1.384(4) . ?
C25 C24 1.388(4) . ?
C25 C26 1.377(4) . ?
C41 C46 1.393(4) . ?
C41 C42 1.392(4) . ?
C41 B1 1.653(4) . ?
C46 C45 1.387(4) . ?
C30 C31 1.380(4) . ?
C24 C23 1.387(4) . ?
C23 C28 1.396(4) . ?
C23 B1 1.653(4) . ?
C35 C40 1.394(4) . ?
C35 B1 1.664(4) . ?
C40 C39 1.365(4) . ?
C45 C44 1.371(5) . ?
C28 C27 1.375(4) . ?
C34 C33 1.382(4) . ?
C31 C32 1.377(4) . ?
C26 C27 1.375(4) . ?
C42 C43 1.378(4) . ?
C44 C43 1.377(4) . ?
C10 C5 1.395(4) . ?
C10 C9 1.391(4) . ?
C32 C33 1.371(4) . ?
C5 C6 1.388(4) . ?
C2 C4 1.502(4) . ?
C2 C3 1.493(5) . ?
C9 C8 1.381(4) . ?
C8 C7 1.394(5) . ?
C7 C6 1.385(4) . ?
